data_8102004
loop_
_publ_author_name
'Werz, D. B.'
'Balalaie, S.'
'Rominger, F.'
'Oloumi, Z.'

_publ_section_title
;
Crystal structure of 2-[6-(2-formylphenoxy)-2,4-hexadiynyloxy]benzaldehyde, 
C~20~H~14~O~4~
;
_journal_issue 3
_journal_name_full 'Zeitschrift f\"ur Kristallographie - New Crystal Structures'
_journal_page_first 339
_journal_page_last 340
_journal_volume 221
_journal_year 2006
_chemical_formula_sum 'C20 H14 O4'
_chemical_formula_weight 318.31
_chemical_name_systematic
;
 2-[6-(2-formylphenoxy)-2,4-hexadiynyloxy]benzaldehyde
;
_space_group_IT_number 14
_symmetry_cell_setting monoclinic
_symmetry_space_group_name_Hall '-P 2ybc'
_symmetry_space_group_name_H-M 'P 1 21/c 1'
_atom_sites_solution_hydrogens geom
_atom_sites_solution_primary direct
_atom_sites_solution_secondary difmap
_audit_creation_method SHELXL-97
_cell_angle_alpha 90.00
_cell_angle_beta 104.213(2)
_cell_angle_gamma 90.00
_cell_formula_units_Z 2
_cell_length_a 12.5632(6)
_cell_length_b 4.3769(2)
_cell_length_c 14.8059(8)
_cell_measurement_temperature 200(2)
_cell_volume 789.22(7)
_computing_cell_refinement 'Bruker SMART'
_computing_data_collection 'Bruker SMART'
_computing_data_reduction 'Bruker SHELXTL'
_computing_molecular_graphics 'Bruker SHELXTL'
_computing_publication_material 'Bruker SHELXTL'
_computing_structure_refinement 'Bruker SHELXTL'
_computing_structure_solution 'Bruker SHELXTL'
_diffrn_ambient_temperature 200(2)
_diffrn_measured_fraction_theta_full 0.982
_diffrn_measured_fraction_theta_max 0.982
_diffrn_measurement_device_type 'Bruker SMART CCD'
_diffrn_measurement_method phi/omega
_diffrn_radiation_monochromator graphite
_diffrn_radiation_source 'fine-focus sealed tube'
_diffrn_radiation_type MoK\a
_diffrn_radiation_wavelength 0.71073
_diffrn_reflns_av_R_equivalents 0.0728
_diffrn_reflns_av_sigmaI/netI 0.0634
_diffrn_reflns_limit_h_max 14
_diffrn_reflns_limit_h_min -14
_diffrn_reflns_limit_k_max 5
_diffrn_reflns_limit_k_min -5
_diffrn_reflns_limit_l_max 17
_diffrn_reflns_limit_l_min -17
_diffrn_reflns_number 5840
_diffrn_reflns_theta_full 24.41
_diffrn_reflns_theta_max 24.41
_diffrn_reflns_theta_min 1.67
_exptl_absorpt_coefficient_mu 0.093
_exptl_absorpt_correction_T_max 0.9944
_exptl_absorpt_correction_T_min 0.9725
_exptl_absorpt_correction_type multi-scan
_exptl_absorpt_process_details 'Blessing, Acta Cryst. (1995) A51 33-38.'
_exptl_crystal_colour yellow
_exptl_crystal_density_diffrn 1.339
_exptl_crystal_density_method 'not measured'
_exptl_crystal_description polyhedron
_exptl_crystal_F_000 332
_exptl_crystal_size_max 0.32
_exptl_crystal_size_mid 0.21
_exptl_crystal_size_min 0.05
_refine_diff_density_max 0.165
_refine_diff_density_min -0.190
_refine_diff_density_rms 0.046
_refine_ls_extinction_method none
_refine_ls_goodness_of_fit_ref 1.095
_refine_ls_hydrogen_treatment constr
_refine_ls_matrix_type full
_refine_ls_number_parameters 109
_refine_ls_number_reflns 1273
_refine_ls_number_restraints 0
_refine_ls_restrained_S_all 1.095
_refine_ls_R_factor_all 0.0885
_refine_ls_R_factor_gt 0.0533
_refine_ls_shift/su_max 0.000
_refine_ls_shift/su_mean 0.000
_refine_ls_structure_factor_coef Fsqd
_refine_ls_weighting_details 'calc w=1/[\s^2^(Fo^2^)+(0.0513P)^2^+0.3721P] where P=(Fo^2^+2Fc^2^)/3'
_refine_ls_weighting_scheme calc
_refine_ls_wR_factor_gt 0.1288
_refine_ls_wR_factor_ref 0.1446
_reflns_number_gt 835
_reflns_number_total 1273
_reflns_threshold_expression >2sigma(I)
_cod_data_source_file 1267-1819.cff
_cod_data_source_block sba9
_cod_depositor_comments
;
The following automatic conversions were performed:
'_symmetry_cell_setting' value 'Monoclinic' changed to 'monoclinic'
according to '/home/saulius/struct/CIF-dictionaries/cif_core.dic'
dictionary named 'cif_core.dic' version 2.4.1 from 2010-06-29.

Automatic conversion script
Id: cif_fix_enum 1555 2011-01-17 13:19:09Z saulius 
;
_cod_original_sg_symbol_H-M P12(1)/c1
_cod_database_code 8102004

loop_
_symmetry_equiv_pos_as_xyz
'x, y, z'
'-x, y+1/2, -z+1/2'
'-x, -y, -z'
'x, -y-1/2, z-1/2'

loop_
_atom_site_label
_atom_site_type_symbol
_atom_site_fract_x
_atom_site_fract_y
_atom_site_fract_z
_atom_site_U_iso_or_equiv
_atom_site_adp_type
_atom_site_occupancy
_atom_site_symmetry_multiplicity
_atom_site_Wyckoff_symbol
_atom_site_calc_flag
_atom_site_refinement_flags
_atom_site_disorder_assembly
_atom_site_disorder_group
C1 C 0.2286(3) 0.4830(8) 0.14034(19) 0.0574(9) Uani 1 4 e d . . .
H1 H 0.1635 0.3635 0.1267 0.069 Uiso 1 4 e calc R . .
O1 O 0.2635(2) 0.5760(6) 0.07587(15) 0.0830(9) Uani 1 4 e d . . .
C2 C 0.2825(2) 0.5471(7) 0.23883(18) 0.0403(7) Uani 1 4 e d . . .
C3 C 0.3771(2) 0.7234(7) 0.2613(2) 0.0512(8) Uani 1 4 e d . . .
H3 H 0.4053 0.8076 0.2128 0.061 Uiso 1 4 e calc R . .
C4 C 0.4307(3) 0.7784(8) 0.3525(2) 0.0576(9) Uani 1 4 e d . . .
H4 H 0.4957 0.8982 0.3672 0.069 Uiso 1 4 e calc R . .
C5 C 0.3884(3) 0.6563(8) 0.4226(2) 0.0538(9) Uani 1 4 e d . . .
H5 H 0.4248 0.6960 0.4858 0.065 Uiso 1 4 e calc R . .
C6 C 0.2950(2) 0.4787(7) 0.40329(19) 0.0456(8) Uani 1 4 e d . . .
H6 H 0.2681 0.3932 0.4524 0.055 Uiso 1 4 e calc R . .
C7 C 0.2405(2) 0.4264(6) 0.31068(18) 0.0381(7) Uani 1 4 e d . . .
O8 O 0.14412(15) 0.2649(5) 0.28326(12) 0.0451(6) Uani 1 4 e d . . .
C9 C 0.1083(3) 0.0924(7) 0.3527(2) 0.0483(8) Uani 1 4 e d . . .
H9A H 0.1720 -0.0189 0.3914 0.058 Uiso 1 4 e calc R . .
H9B H 0.0539 -0.0613 0.3213 0.058 Uiso 1 4 e calc R . .
C10 C 0.0590(2) 0.2817(7) 0.4137(2) 0.0432(7) Uani 1 4 e d . . .
C11 C 0.0211(2) 0.4199(7) 0.4681(2) 0.0432(8) Uani 1 4 e d . . .

loop_
_atom_site_aniso_label
_atom_site_aniso_U_11
_atom_site_aniso_U_22
_atom_site_aniso_U_33
_atom_site_aniso_U_23
_atom_site_aniso_U_13
_atom_site_aniso_U_12
C1 0.064(2) 0.077(2) 0.0348(18) -0.0014(17) 0.0194(16) -0.0074(19)
O1 0.0966(19) 0.122(2) 0.0374(13) 0.0049(14) 0.0291(13) -0.0275(17)
C2 0.0438(16) 0.0476(18) 0.0336(16) -0.0007(14) 0.0175(13) 0.0044(14)
C3 0.056(2) 0.053(2) 0.050(2) -0.0005(16) 0.0251(16) 0.0035(17)
C4 0.0515(19) 0.062(2) 0.061(2) -0.0202(18) 0.0186(17) -0.0050(17)
C5 0.0491(19) 0.070(2) 0.0394(18) -0.0116(16) 0.0055(15) 0.0136(17)
C6 0.0497(18) 0.058(2) 0.0311(16) -0.0006(15) 0.0142(14) 0.0130(16)
C7 0.0425(17) 0.0397(17) 0.0354(16) -0.0007(13) 0.0161(13) 0.0089(14)
O8 0.0488(12) 0.0569(13) 0.0336(11) 0.0013(10) 0.0178(9) -0.0030(11)
C9 0.0598(19) 0.0445(18) 0.0486(18) 0.0044(15) 0.0288(16) 0.0037(15)
C10 0.0518(17) 0.0426(17) 0.0401(16) 0.0112(14) 0.0205(14) 0.0054(15)
C11 0.0498(18) 0.0438(18) 0.0420(17) 0.0133(14) 0.0227(14) 0.0078(14)

loop_
_atom_type_symbol
_atom_type_description
_atom_type_scat_dispersion_real
_atom_type_scat_dispersion_imag
_atom_type_scat_source
C C 0.0033 0.0016 'International Tables Vol C Tables 4.2.6.8 and 6.1.1.4'
H H 0.0000 0.0000 'International Tables Vol C Tables 4.2.6.8 and 6.1.1.4'
O O 0.0106 0.0060 'International Tables Vol C Tables 4.2.6.8 and 6.1.1.4'

loop_
_geom_angle_atom_site_label_1
_geom_angle_atom_site_label_2
_geom_angle_atom_site_label_3
_geom_angle
_geom_angle_site_symmetry_1
_geom_angle_site_symmetry_3
_geom_angle_publ_flag
O1 C1 C2 123.1(3) . . ?
C3 C2 C7 119.1(3) . . ?
C3 C2 C1 120.1(3) . . ?
C7 C2 C1 120.8(3) . . ?
C4 C3 C2 121.2(3) . . ?
C3 C4 C5 118.9(3) . . ?
C6 C5 C4 121.7(3) . . ?
C5 C6 C7 119.0(3) . . ?
O8 C7 C6 124.0(2) . . ?
O8 C7 C2 116.0(2) . . ?
C6 C7 C2 120.0(3) . . ?
C7 O8 C9 117.9(2) . . ?
O8 C9 C10 113.4(2) . . ?
C11 C10 C9 175.3(3) . . ?
C10 C11 C11 179.2(4) . 3_566 ?

loop_
_geom_bond_atom_site_label_1
_geom_bond_atom_site_label_2
_geom_bond_distance
_geom_bond_site_symmetry_2
_geom_bond_publ_flag
C1 O1 1.215(3) . ?
C1 C2 1.476(4) . ?
C2 C3 1.388(4) . ?
C2 C7 1.401(4) . ?
C3 C4 1.374(4) . ?
C4 C5 1.385(4) . ?
C5 C6 1.378(4) . ?
C6 C7 1.393(4) . ?
C7 O8 1.375(3) . ?
O8 C9 1.434(3) . ?
C9 C10 1.471(4) . ?
C10 C11 1.195(4) . ?
C11 C11 1.383(6) 3_566 ?
